data_7210436
loop_
_publ_author_name
'Kumar, Abhinav'
'H\"uch, Volker'
'Ram, Vishnu Ji'

_publ_section_title
;
 Partially reduced thiochromene based oxathiahelicenes: crystallographic,
 computational and Hirschfeld surface analyses
;
_journal_issue 35
_journal_name_full CrystEngComm
_journal_page_first 7019
_journal_paper_doi 10.1039/c3ce41078a
_journal_volume 15
_journal_year 2013
_chemical_formula_sum 'C18 H16 N2 O2 S'
_chemical_formula_weight 324.39
_chemical_name_systematic
;
?
;
_space_group_IT_number 2
_symmetry_cell_setting triclinic
_symmetry_space_group_name_Hall '-P 1'
_symmetry_space_group_name_H-M 'P -1'
_atom_sites_solution_hydrogens geom
_atom_sites_solution_primary direct
_atom_sites_solution_secondary difmap
_audit_creation_method SHELXL-97
_cell_angle_alpha 105.136(3)
_cell_angle_beta 107.797(3)
_cell_angle_gamma 94.983(3)
_cell_formula_units_Z 2
_cell_length_a 7.6912(5)
_cell_length_b 9.0394(6)
_cell_length_c 11.8022(8)
_cell_measurement_reflns_used 9258
_cell_measurement_temperature 153(2)
_cell_measurement_theta_max 34.13
_cell_measurement_theta_min 2.37
_cell_volume 741.66(9)
_computing_cell_refinement 'Bruker SAINT'
_computing_data_collection 'Bruker APEX2'
_computing_data_reduction 'Bruker SAINT'
_computing_molecular_graphics 'Bruker SHELXTL'
_computing_publication_material 'Bruker SHELXTL'
_computing_structure_refinement 'SHELXL-97 (Sheldrick, 2008)'
_computing_structure_solution 'SHELXS-97 (Sheldrick, 2008)'
_diffrn_ambient_temperature 153(2)
_diffrn_measured_fraction_theta_full 0.955
_diffrn_measured_fraction_theta_max 0.955
_diffrn_measurement_device_type 'Bruker APEX-II CCD'
_diffrn_measurement_method '\f and \w scans'
_diffrn_radiation_monochromator graphite
_diffrn_radiation_source 'fine-focus sealed tube'
_diffrn_radiation_type MoK\a
_diffrn_radiation_wavelength 0.71073
_diffrn_reflns_av_R_equivalents 0.0265
_diffrn_reflns_av_sigmaI/netI 0.0284
_diffrn_reflns_limit_h_max 12
_diffrn_reflns_limit_h_min -12
_diffrn_reflns_limit_k_max 14
_diffrn_reflns_limit_k_min -14
_diffrn_reflns_limit_l_max 18
_diffrn_reflns_limit_l_min -18
_diffrn_reflns_number 23027
_diffrn_reflns_theta_full 34.79
_diffrn_reflns_theta_max 34.79
_diffrn_reflns_theta_min 1.90
_exptl_absorpt_coefficient_mu 0.230
_exptl_absorpt_correction_T_max 0.9632
_exptl_absorpt_correction_T_min 0.9265
_exptl_absorpt_correction_type none
_exptl_crystal_colour yellow
_exptl_crystal_density_diffrn 1.453
_exptl_crystal_density_meas 0
_exptl_crystal_density_method 'not measured'
_exptl_crystal_F_000 340
_exptl_crystal_size_max 0.34
_exptl_crystal_size_mid 0.32
_exptl_crystal_size_min 0.16
_refine_diff_density_max 0.509
_refine_diff_density_min -0.267
_refine_diff_density_rms 0.062
_refine_ls_extinction_method none
_refine_ls_goodness_of_fit_ref 1.063
_refine_ls_hydrogen_treatment mixed
_refine_ls_matrix_type full
_refine_ls_number_parameters 272
_refine_ls_number_reflns 6145
_refine_ls_number_restraints 0
_refine_ls_restrained_S_all 1.063
_refine_ls_R_factor_all 0.0467
_refine_ls_R_factor_gt 0.0364
_refine_ls_shift/su_max 0.001
_refine_ls_shift/su_mean 0.000
_refine_ls_structure_factor_coef Fsqd
_refine_ls_weighting_details 'calc w=1/[\s^2^(Fo^2^)+(0.0607P)^2^+0.0878P] where P=(Fo^2^+2Fc^2^)/3'
_refine_ls_weighting_scheme calc
_refine_ls_wR_factor_gt 0.1006
_refine_ls_wR_factor_ref 0.1081
_reflns_number_gt 5061
_reflns_number_total 6145
_reflns_threshold_expression >2sigma(I)
_cod_data_source_file c3ce41078a.txt
_cod_data_source_block sh3157
_cod_depositor_comments
;
The following automatic conversions were performed:

'_symmetry_cell_setting' value 'Triclinic' changed to 'triclinic'
according to /home/saulius/struct/CIF-dictionaries/cif_core.dic
dictionary named 'cif_core.dic' version 2.4.2 from 2011-04-26.

Automatic conversion script
Id: cif_fix_values 1891 2012-01-12 08:04:46Z andrius 
;
_cod_original_sg_symbol_H-M P-1
_cod_database_code 7210436

loop_
_symmetry_equiv_pos_as_xyz
'x, y, z'
'-x, -y, -z'

loop_
_atom_site_label
_atom_site_type_symbol
_atom_site_fract_x
_atom_site_fract_y
_atom_site_fract_z
_atom_site_U_iso_or_equiv
_atom_site_adp_type
_atom_site_occupancy
_atom_site_symmetry_multiplicity
_atom_site_calc_flag
N1 N 0.35560(10) 0.24318(9) 0.14552(7) 0.01758(14) Uani 1 1 d
N2 N 0.33361(13) 0.00886(11) -0.17800(8) 0.02743(18) Uani 1 1 d
O2 O 0.11792(11) -0.28646(8) -0.11148(6) 0.02675(15) Uani 1 1 d
S1 S 0.30713(3) 0.11202(3) 0.46510(2) 0.02198(7) Uani 1 1 d
C1 C 0.15530(11) -0.10535(10) 0.19409(7) 0.01600(14) Uani 1 1 d
O1 O 0.12907(9) -0.21729(7) 0.08460(6) 0.01913(13) Uani 1 1 d
C5 C 0.15397(12) -0.17936(10) -0.01628(8) 0.01803(15) Uani 1 1 d
C4 C 0.22982(11) -0.01995(10) 0.00409(8) 0.01611(14) Uani 1 1 d
C3 C 0.27269(11) 0.09409(9) 0.11958(7) 0.01506(14) Uani 1 1 d
C2 C 0.21633(12) 0.04782(10) 0.21338(8) 0.01590(14) Uani 1 1 d
C6 C 0.19287(13) 0.16007(10) 0.32486(8) 0.01941(16) Uani 1 1 d
C7 C 0.18997(12) -0.08122(10) 0.41484(8) 0.01802(15) Uani 1 1 d
C8 C 0.17631(14) -0.15023(12) 0.50532(9) 0.02297(17) Uani 1 1 d
C9 C 0.08971(14) -0.30414(12) 0.47027(9) 0.02418(18) Uani 1 1 d
C10 C 0.01388(14) -0.39099(11) 0.34471(9) 0.02259(17) Uani 1 1 d
C11 C 0.02765(12) -0.32377(10) 0.25441(8) 0.01913(16) Uani 1 1 d
C12 C 0.11779(12) -0.16912(10) 0.28745(8) 0.01632(14) Uani 1 1 d
C13 C 0.28765(12) -0.00021(10) -0.09566(8) 0.01873(16) Uani 1 1 d
C14 C 0.50819(13) 0.32250(11) 0.26385(8) 0.02054(16) Uani 1 1 d
C15 C 0.49654(15) 0.49318(11) 0.31408(10) 0.02584(19) Uani 1 1 d
C16 C 0.48680(16) 0.57579(12) 0.21555(10) 0.0274(2) Uani 1 1 d
C17 C 0.33149(14) 0.48610(11) 0.09440(9) 0.02355(18) Uani 1 1 d
C18 C 0.35243(13) 0.31721(11) 0.04835(9) 0.02006(16) Uani 1 1 d
H1 H 0.2448(18) 0.2692(15) 0.3395(12) 0.023(3) Uiso 1 1 d
H2 H 0.063(2) 0.1545(16) 0.3134(13) 0.027(3) Uiso 1 1 d
H3 H 0.230(2) -0.0876(18) 0.5921(15) 0.036(4) Uiso 1 1 d
H4 H 0.085(2) -0.3471(17) 0.5373(14) 0.031(3) Uiso 1 1 d
H5 H -0.047(2) -0.4973(18) 0.3197(14) 0.035(4) Uiso 1 1 d
H6 H -0.0247(18) -0.3830(15) 0.1676(12) 0.024(3) Uiso 1 1 d
H7 H 0.6212(19) 0.3133(15) 0.2436(12) 0.023(3) Uiso 1 1 d
H8 H 0.5107(17) 0.2649(15) 0.3215(12) 0.019(3) Uiso 1 1 d
H9 H 0.605(2) 0.5381(17) 0.3877(14) 0.033(4) Uiso 1 1 d
H10 H 0.385(2) 0.5005(16) 0.3406(13) 0.028(3) Uiso 1 1 d
H11 H 0.601(2) 0.5807(17) 0.1980(14) 0.037(4) Uiso 1 1 d
H12 H 0.4639(19) 0.6836(17) 0.2454(13) 0.030(3) Uiso 1 1 d
H13 H 0.327(2) 0.5341(17) 0.0305(14) 0.033(4) Uiso 1 1 d
H14 H 0.213(2) 0.4848(16) 0.1059(13) 0.030(3) Uiso 1 1 d
H15 H 0.4658(17) 0.3110(14) 0.0269(12) 0.018(3) Uiso 1 1 d
H16 H 0.2494(18) 0.2623(15) -0.0254(12) 0.021(3) Uiso 1 1 d

loop_
_atom_site_aniso_label
_atom_site_aniso_U_11
_atom_site_aniso_U_22
_atom_site_aniso_U_33
_atom_site_aniso_U_23
_atom_site_aniso_U_13
_atom_site_aniso_U_12
N1 0.0205(3) 0.0144(3) 0.0156(3) 0.0043(2) 0.0041(3) 0.0002(2)
N2 0.0331(4) 0.0307(4) 0.0197(4) 0.0063(3) 0.0120(3) 0.0055(3)
O2 0.0412(4) 0.0182(3) 0.0162(3) -0.0003(2) 0.0097(3) -0.0007(3)
S1 0.02806(12) 0.01808(11) 0.01402(10) 0.00157(7) 0.00357(8) -0.00184(8)
C1 0.0184(3) 0.0151(3) 0.0127(3) 0.0026(3) 0.0045(3) 0.0021(3)
O1 0.0271(3) 0.0143(3) 0.0136(3) 0.0016(2) 0.0067(2) 0.0006(2)
C5 0.0221(4) 0.0169(4) 0.0142(3) 0.0033(3) 0.0061(3) 0.0029(3)
C4 0.0177(3) 0.0158(3) 0.0135(3) 0.0034(3) 0.0046(3) 0.0022(3)
C3 0.0156(3) 0.0139(3) 0.0147(3) 0.0040(3) 0.0041(3) 0.0029(3)
C2 0.0189(3) 0.0145(3) 0.0135(3) 0.0032(3) 0.0055(3) 0.0026(3)
C6 0.0257(4) 0.0161(4) 0.0162(4) 0.0029(3) 0.0084(3) 0.0038(3)
C7 0.0196(3) 0.0177(4) 0.0150(3) 0.0037(3) 0.0050(3) 0.0016(3)
C8 0.0276(4) 0.0251(4) 0.0152(4) 0.0059(3) 0.0070(3) 0.0012(3)
C9 0.0300(4) 0.0243(4) 0.0200(4) 0.0095(3) 0.0097(3) 0.0012(4)
C10 0.0256(4) 0.0197(4) 0.0230(4) 0.0077(3) 0.0092(3) -0.0001(3)
C11 0.0213(4) 0.0172(4) 0.0172(4) 0.0047(3) 0.0057(3) 0.0000(3)
C12 0.0181(3) 0.0156(3) 0.0145(3) 0.0041(3) 0.0053(3) 0.0014(3)
C13 0.0196(4) 0.0186(4) 0.0156(3) 0.0031(3) 0.0046(3) 0.0030(3)
C14 0.0202(4) 0.0168(4) 0.0189(4) 0.0029(3) 0.0018(3) 0.0000(3)
C15 0.0315(5) 0.0163(4) 0.0232(4) 0.0010(3) 0.0055(4) 0.0004(3)
C16 0.0311(5) 0.0166(4) 0.0315(5) 0.0065(4) 0.0083(4) -0.0001(3)
C17 0.0279(4) 0.0180(4) 0.0265(4) 0.0095(3) 0.0094(4) 0.0043(3)
C18 0.0247(4) 0.0180(4) 0.0194(4) 0.0078(3) 0.0088(3) 0.0024(3)

loop_
_atom_type_symbol
_atom_type_description
_atom_type_scat_dispersion_real
_atom_type_scat_dispersion_imag
_atom_type_scat_source
C C 0.0033 0.0016 'International Tables Vol C Tables 4.2.6.8 and 6.1.1.4'
H H 0.0000 0.0000 'International Tables Vol C Tables 4.2.6.8 and 6.1.1.4'
N N 0.0061 0.0033 'International Tables Vol C Tables 4.2.6.8 and 6.1.1.4'
O O 0.0106 0.0060 'International Tables Vol C Tables 4.2.6.8 and 6.1.1.4'
S S 0.1246 0.1234 'International Tables Vol C Tables 4.2.6.8 and 6.1.1.4'

loop_
_geom_angle_atom_site_label_1
_geom_angle_atom_site_label_2
_geom_angle_atom_site_label_3
_geom_angle
C3 N1 C18 122.86(7)
C3 N1 C14 121.24(7)
C18 N1 C14 112.44(7)
C7 S1 C6 97.03(4)
C2 C1 O1 122.61(8)
C2 C1 C12 124.64(8)
O1 C1 C12 112.71(7)
C1 O1 C5 121.30(7)
O2 C5 O1 116.23(8)
O2 C5 C4 126.61(8)
O1 C5 C4 117.04(7)
C3 C4 C13 124.55(8)
C3 C4 C5 122.04(8)
C13 C4 C5 112.34(7)
N1 C3 C4 124.08(8)
N1 C3 C2 119.32(7)
C4 C3 C2 116.55(7)
C1 C2 C3 119.42(7)
C1 C2 C6 115.69(8)
C3 C2 C6 124.27(7)
C2 C6 S1 110.28(6)
C2 C6 H1 114.0(8)
S1 C6 H1 106.6(8)
C2 C6 H2 109.6(8)
S1 C6 H2 109.1(8)
H1 C6 H2 107.1(11)
C8 C7 C12 119.86(8)
C8 C7 S1 118.09(7)
C12 C7 S1 121.99(7)
C9 C8 C7 120.19(9)
C9 C8 H3 122.0(9)
C7 C8 H3 117.8(9)
C8 C9 C10 120.51(9)
C8 C9 H4 116.9(9)
C10 C9 H4 122.6(9)
C11 C10 C9 119.68(9)
C11 C10 H5 119.3(9)
C9 C10 H5 121.0(9)
C10 C11 C12 120.96(8)
C10 C11 H6 120.1(8)
C12 C11 H6 119.0(8)
C11 C12 C7 118.76(8)
C11 C12 C1 120.84(7)
C7 C12 C1 120.03(8)
N2 C13 C4 177.04(10)
N1 C14 C15 111.69(8)
N1 C14 H7 105.0(8)
C15 C14 H7 110.5(8)
N1 C14 H8 109.2(8)
C15 C14 H8 113.7(7)
H7 C14 H8 106.3(11)
C14 C15 C16 110.68(9)
C14 C15 H9 106.6(9)
C16 C15 H9 112.0(9)
C14 C15 H10 109.5(8)
C16 C15 H10 110.5(8)
H9 C15 H10 107.4(11)
C17 C16 C15 110.04(8)
C17 C16 H11 107.5(9)
C15 C16 H11 110.5(9)
C17 C16 H12 109.5(8)
C15 C16 H12 110.1(8)
H11 C16 H12 109.2(12)
C16 C17 C18 111.89(8)
C16 C17 H13 111.1(9)
C18 C17 H13 109.1(9)
C16 C17 H14 110.6(8)
C18 C17 H14 107.1(8)
H13 C17 H14 106.9(12)
N1 C18 C17 108.96(7)
N1 C18 H15 110.8(7)
C17 C18 H15 110.7(7)
N1 C18 H16 108.7(8)
C17 C18 H16 110.0(8)
H15 C18 H16 107.6(10)

loop_
_geom_bond_atom_site_label_1
_geom_bond_atom_site_label_2
_geom_bond_distance
N1 C3 1.3537(11)
N1 C18 1.4662(11)
N1 C14 1.4733(11)
N2 C13 1.1500(12)
O2 C5 1.2130(10)
S1 C7 1.7532(9)
S1 C6 1.8036(9)
C1 C2 1.3588(12)
C1 O1 1.3626(10)
C1 C12 1.4583(12)
O1 C5 1.3831(11)
C5 C4 1.4359(12)
C4 C3 1.4007(12)
C4 C13 1.4254(12)
C3 C2 1.4464(12)
C2 C6 1.5076(12)
C6 H1 0.982(13)
C6 H2 0.963(14)
C7 C8 1.3948(13)
C7 C12 1.4104(12)
C8 C9 1.3858(14)
C8 H3 0.968(16)
C9 C10 1.3917(14)
C9 H4 0.976(14)
C10 C11 1.3829(13)
C10 H5 0.959(16)
C11 C12 1.4031(12)
C11 H6 0.960(13)
C14 C15 1.5228(14)
C14 H7 0.974(13)
C14 H8 0.956(12)
C15 C16 1.5249(15)
C15 H9 0.962(15)
C15 H10 1.000(14)
C16 C17 1.5202(15)
C16 H11 0.960(16)
C16 H12 0.997(14)
C17 C18 1.5215(13)
C17 H13 0.957(15)
C17 H14 0.959(14)
C18 H15 0.981(12)
C18 H16 0.957(13)
